data_9011552
loop_
_publ_author_name
'Buerger, M. J.'
'Taxer, K.'

_publ_section_title
;
 Rhodizite. Structure and composition
;
_journal_name_full Science
_journal_page_first 500
_journal_page_last 502
_journal_paper_doi 10.1126/science.152.3721.500
_journal_volume 152
_journal_year 1966
_chemical_compound_source 'Manjaka, Madagascar'
_chemical_formula_sum 'Al4 B12 Be4 Cs O28'
_chemical_name_mineral Rhodizite
_space_group_IT_number 215
_symmetry_space_group_name_Hall 'P -4 2 3'
_symmetry_space_group_name_H-M 'P -4 3 m'
_cell_angle_alpha 90
_cell_angle_beta 90
_cell_angle_gamma 90
_cell_length_a 7.319
_cell_length_b 7.319
_cell_length_c 7.319
_cell_formula_units_Z 1
_cell_volume 392.062
_database_code_amcsd 0015418
_exptl_crystal_density_diffrn 3.620
_cod_original_formula_sum 'Cs Al4 Be4 B12 O28'
_cod_database_code 9011552

loop_
_space_group_symop_operation_xyz
x,y,z
-z,x,-y
-y,z,-x
-x,y,-z
x,-z,-y
z,-y,-x
y,-x,-z
x,z,y
z,y,x
y,x,z
-z,-x,y
-y,-z,x
-x,-y,z
z,-x,-y
y,-z,-x
x,-y,-z
-x,z,-y
-z,y,-x
-y,x,-z
-x,-z,y
-z,-y,x
-y,-x,z
z,x,y
y,z,x

loop_
_atom_site_label
_atom_site_fract_x
_atom_site_fract_y
_atom_site_fract_z
_atom_site_U_iso_or_equiv
Cs 0.00000 0.00000 0.00000 0.01292
Al 0.35750 0.35750 0.35750 0.00697
Be 0.75500 0.75500 0.75500 0.01773
B 0.24500 0.50000 0.00000 0.01013
O1 0.61950 0.61950 0.61950 0.00646
O2 0.36350 0.36350 0.10170 0.00405
O3 0.13390 0.13390 0.60190 0.00950

loop_
_cod_related_entry_id
_cod_related_entry_database
_cod_related_entry_code
1 AMCSD 0015418
